data_4108618
loop_
_publ_author_name
'Thomas M. Douglas'
'Adrian B. Chaplin'
'Andrew S. Weller'

_publ_section_title
;
 Amine-Borane \s-Complexes of Rhodium. Relevance to the Catalytic
 Dehydrogenation of Amine-Boranes
;
_journal_name_full 'Journal of the American Chemical Society'
_journal_page_first 14432
_journal_page_last 14433
_journal_paper_doi 10.1021/ja806582n
_journal_volume 130
_journal_year 2008
_chemical_formula_moiety 'C28 H70 B2 N2 P2 Rh, C32 H12 B F24'
_chemical_formula_sum 'C60 H82 B3 F24 N2 P2 Rh'
_chemical_formula_weight 1484.56
_space_group_IT_number 14
_symmetry_cell_setting monoclinic
_symmetry_space_group_name_Hall '-P 2yn'
_symmetry_space_group_name_H-M 'P 1 21/n 1'
_atom_sites_solution_hydrogens geom
_atom_sites_solution_primary direct
_atom_sites_solution_secondary difmap
_audit_creation_method SHELXL-97
_cell_angle_alpha 90.00
_cell_angle_beta 91.5253(7)
_cell_angle_gamma 90.00
_cell_formula_units_Z 8
_cell_length_a 14.2225(2)
_cell_length_b 50.9939(7)
_cell_length_c 19.5840(3)
_cell_measurement_reflns_used 27645
_cell_measurement_temperature 150(2)
_cell_measurement_theta_max 27.47
_cell_measurement_theta_min 5.12
_cell_volume 14198.5(4)
_computing_cell_refinement 'Denzo/Scalepack (Otwinowski & Minor 1997)'
_computing_data_collection 'Collect (Nonius BV, 1997-2000)'
_computing_data_reduction 'Denzo/Scalepack (Otwinowski & Minor 1997)'
_computing_molecular_graphics 'ORTEP3 (Farrugia, 1997)'
_computing_publication_material 'Bruker SHELXTL'
_computing_structure_refinement 'SHELXL-97 (Sheldrick, 2008)'
_computing_structure_solution 'SIR2004 (Burla et al., 2005)'
_diffrn_ambient_temperature 150(2)
_diffrn_detector_area_resol_mean 9
_diffrn_measured_fraction_theta_full 0.910
_diffrn_measured_fraction_theta_max 0.910
_diffrn_measurement_device '95mm CCD camera on \k-goniostat'
_diffrn_measurement_device_type KappaCCD
_diffrn_measurement_method CCD
_diffrn_radiation_monochromator 'horizonally mounted graphite crystal'
_diffrn_radiation_source 'fine-focus sealed tube'
_diffrn_radiation_type MoK\a
_diffrn_radiation_wavelength 0.71073
_diffrn_reflns_av_R_equivalents 0.075
_diffrn_reflns_av_sigmaI/netI 0.0775
_diffrn_reflns_limit_h_max 16
_diffrn_reflns_limit_h_min -16
_diffrn_reflns_limit_k_max 60
_diffrn_reflns_limit_k_min 0
_diffrn_reflns_limit_l_max 23
_diffrn_reflns_limit_l_min 0
_diffrn_reflns_number 22815
_diffrn_reflns_theta_full 25.03
_diffrn_reflns_theta_max 25.03
_diffrn_reflns_theta_min 5.12
_exptl_absorpt_coefficient_mu 0.386
_exptl_absorpt_correction_T_max 1.0
_exptl_absorpt_correction_T_min 0.648
_exptl_absorpt_correction_type multi-scan
_exptl_absorpt_process_details 'Denzo/Scalepack (Otwinowski & Minor 1997)'
_exptl_crystal_colour purple
_exptl_crystal_density_diffrn 1.389
_exptl_crystal_description block
_exptl_crystal_F_000 6096
_exptl_crystal_size_max 0.6
_exptl_crystal_size_mid 0.2
_exptl_crystal_size_min 0.2
_refine_diff_density_max 1.373
_refine_diff_density_min -0.606
_refine_diff_density_rms 0.081
_refine_ls_extinction_method none
_refine_ls_goodness_of_fit_ref 1.093
_refine_ls_hydrogen_treatment mixed
_refine_ls_matrix_type full
_refine_ls_number_parameters 1997
_refine_ls_number_reflns 22815
_refine_ls_number_restraints 470
_refine_ls_restrained_S_all 1.118
_refine_ls_R_factor_all 0.1179
_refine_ls_R_factor_gt 0.0685
_refine_ls_shift/su_max 0.001
_refine_ls_shift/su_mean 0.000
_refine_ls_structure_factor_coef Fsqd
_refine_ls_weighting_details 'calc w=1/[\s^2^(Fo^2^)+(0.0143P)^2^+53.8819P] where P=(Fo^2^+2Fc^2^)/3'
_refine_ls_weighting_scheme calc
_refine_ls_wR_factor_gt 0.1284
_refine_ls_wR_factor_ref 0.1528
_reflns_number_gt 15661
_reflns_number_total 22815
_reflns_threshold_expression >2sigma(I)
_cod_data_source_file ja806582n_si_001_3.cif
_cod_data_source_block 5
_cod_database_code 4108618

loop_
_symmetry_equiv_pos_as_xyz
'x, y, z'
'-x+1/2, y+1/2, -z+1/2'
'-x, -y, -z'
'x-1/2, -y-1/2, z-1/2'

loop_
_atom_site_label
_atom_site_type_symbol
_atom_site_fract_x
_atom_site_fract_y
_atom_site_fract_z
_atom_site_U_iso_or_equiv
_atom_site_adp_type
_atom_site_occupancy
_atom_site_symmetry_multiplicity
_atom_site_calc_flag
_atom_site_refinement_flags
_atom_site_disorder_assembly
_atom_site_disorder_group
Rh1 Rh 0.68814(3) 0.432246(9) 0.20275(2) 0.03275(13) Uani 1 1 d . . .
P1 P 0.75713(11) 0.42580(3) 0.30586(7) 0.0349(3) Uani 1 1 d . . .
P2 P 0.75847(11) 0.39949(3) 0.14620(7) 0.0360(3) Uani 1 1 d . B .
B1 B 0.5858(5) 0.46100(13) 0.1682(3) 0.0353(15) Uani 1 1 d D . .
H1A H 0.613(4) 0.4605(11) 0.2271(16) 0.042 Uiso 1 1 d D . .
H1B H 0.626(3) 0.4445(9) 0.136(2) 0.042 Uiso 1 1 d D . .
B2 B 0.4813(5) 0.49115(15) 0.1511(4) 0.0486(19) Uani 1 1 d D . .
H2A H 0.462(4) 0.5007(11) 0.199(2) 0.058 Uiso 1 1 d D . .
H2B H 0.445(4) 0.4980(11) 0.105(2) 0.058 Uiso 1 1 d D . .
N1 N 0.5929(3) 0.49019(9) 0.1452(2) 0.0405(12) Uani 1 1 d . . .
N2 N 0.4773(3) 0.45997(9) 0.1617(2) 0.0373(11) Uani 1 1 d . . .
C1 C 0.6468(5) 0.50749(14) 0.1933(4) 0.064(2) Uani 1 1 d . . .
H1C H 0.7135 0.5026 0.1933 0.096 Uiso 1 1 calc R . .
H1D H 0.6228 0.5054 0.2394 0.096 Uiso 1 1 calc R . .
H1E H 0.6397 0.5258 0.1788 0.096 Uiso 1 1 calc R . .
C2 C 0.6278(5) 0.49420(15) 0.0753(3) 0.0613(19) Uani 1 1 d . . .
H2C H 0.6175 0.5125 0.0616 0.092 Uiso 1 1 calc R . .
H2D H 0.5937 0.4826 0.0435 0.092 Uiso 1 1 calc R . .
H2E H 0.6951 0.4902 0.0748 0.092 Uiso 1 1 calc R . .
C3 C 0.4279(5) 0.45076(15) 0.2227(3) 0.0596(19) Uani 1 1 d . . .
H3D H 0.3599 0.4531 0.2155 0.089 Uiso 1 1 calc R . .
H3E H 0.4491 0.4610 0.2626 0.089 Uiso 1 1 calc R . .
H3C H 0.4419 0.4322 0.2304 0.089 Uiso 1 1 calc R . .
C4 C 0.4415(5) 0.44508(14) 0.1011(4) 0.0556(18) Uani 1 1 d . . .
H4D H 0.4524 0.4263 0.1084 0.083 Uiso 1 1 calc R . .
H4E H 0.4745 0.4508 0.0605 0.083 Uiso 1 1 calc R . .
H4C H 0.3739 0.4483 0.0946 0.083 Uiso 1 1 calc R . .
C5 C 0.7041(5) 0.44933(13) 0.3653(3) 0.0456(15) Uani 1 1 d . . .
H5A H 0.7135 0.4671 0.3466 0.055 Uiso 1 1 calc R . .
H5B H 0.6354 0.4461 0.3645 0.055 Uiso 1 1 calc R . .
C6 C 0.7380(5) 0.44978(13) 0.4411(3) 0.0507(17) Uani 1 1 d . . .
H6 H 0.7974 0.4393 0.4449 0.061 Uiso 1 1 calc R . .
C7 C 0.6682(6) 0.43758(18) 0.4879(3) 0.077(2) Uani 1 1 d . . .
H7A H 0.6909 0.4393 0.5353 0.115 Uiso 1 1 calc R . .
H7B H 0.6607 0.4190 0.4766 0.115 Uiso 1 1 calc R . .
H7C H 0.6075 0.4465 0.4821 0.115 Uiso 1 1 calc R . .
C8 C 0.7605(7) 0.47755(16) 0.4635(4) 0.081(3) Uani 1 1 d . . .
H8A H 0.7039 0.4884 0.4587 0.121 Uiso 1 1 calc R . .
H8B H 0.8098 0.4847 0.4349 0.121 Uiso 1 1 calc R . .
H8C H 0.7824 0.4775 0.5114 0.121 Uiso 1 1 calc R . .
C9 C 0.7488(5) 0.39394(11) 0.3486(3) 0.0478(16) Uani 1 1 d . . .
H9A H 0.8043 0.3834 0.3362 0.057 Uiso 1 1 calc R . .
H9B H 0.7533 0.3970 0.3985 0.057 Uiso 1 1 calc R . .
C10 C 0.6613(6) 0.37751(14) 0.3336(3) 0.066(2) Uani 1 1 d . . .
H10 H 0.6568 0.3749 0.2830 0.079 Uiso 1 1 calc R . .
C11 C 0.5704(6) 0.3900(2) 0.3547(4) 0.086(3) Uani 1 1 d . . .
H11A H 0.5720 0.3927 0.4043 0.129 Uiso 1 1 calc R . .
H11B H 0.5177 0.3785 0.3421 0.129 Uiso 1 1 calc R . .
H11C H 0.5625 0.4069 0.3315 0.129 Uiso 1 1 calc R . .
C12 C 0.6728(8) 0.35039(16) 0.3662(5) 0.100(3) Uani 1 1 d . . .
H12A H 0.7311 0.3423 0.3508 0.150 Uiso 1 1 calc R . .
H12B H 0.6192 0.3393 0.3525 0.150 Uiso 1 1 calc R . .
H12C H 0.6754 0.3522 0.4160 0.150 Uiso 1 1 calc R . .
C13 C 0.8845(4) 0.43175(12) 0.3149(3) 0.0412(14) Uani 1 1 d . . .
H13A H 0.8986 0.4361 0.3633 0.049 Uiso 1 1 calc R . .
H13B H 0.9170 0.4150 0.3052 0.049 Uiso 1 1 calc R . .
C14 C 0.9283(5) 0.45280(16) 0.2716(4) 0.063(2) Uani 1 1 d . . .
H14 H 0.9088 0.4495 0.2229 0.075 Uiso 1 1 calc R . .
C15 C 0.8988(7) 0.47986(19) 0.2894(5) 0.096(3) Uani 1 1 d . . .
H15A H 0.8303 0.4814 0.2839 0.144 Uiso 1 1 calc R . .
H15B H 0.9291 0.4924 0.2591 0.144 Uiso 1 1 calc R . .
H15C H 0.9176 0.4836 0.3369 0.144 Uiso 1 1 calc R . .
C16 C 1.0357(6) 0.4506(2) 0.2773(6) 0.113(4) Uani 1 1 d . . .
H16A H 1.0641 0.4639 0.2482 0.170 Uiso 1 1 calc R . .
H16B H 1.0551 0.4331 0.2624 0.170 Uiso 1 1 calc R . .
H16C H 1.0565 0.4534 0.3248 0.170 Uiso 1 1 calc R . .
C17 C 0.6800(5) 0.37091(12) 0.1270(4) 0.0527(17) Uani 1 1 d . . .
H17A H 0.7076 0.3608 0.0892 0.063 Uiso 1 1 calc R . .
H17B H 0.6807 0.3594 0.1676 0.063 Uiso 1 1 calc R . .
C18 C 0.5784(5) 0.37684(13) 0.1075(4) 0.063(2) Uani 1 1 d . . .
H18 H 0.5780 0.3941 0.0832 0.076 Uiso 1 1 calc R . .
C19 C 0.5212(6) 0.37999(17) 0.1672(4) 0.076(2) Uani 1 1 d . . .
H19A H 0.5162 0.3631 0.1908 0.114 Uiso 1 1 calc R . .
H19B H 0.4583 0.3860 0.1529 0.114 Uiso 1 1 calc R . .
H19C H 0.5505 0.3929 0.1981 0.114 Uiso 1 1 calc R . .
C20 C 0.5379(6) 0.35671(17) 0.0575(4) 0.079(2) Uani 1 1 d . . .
H20A H 0.5394 0.3393 0.0788 0.119 Uiso 1 1 calc R . .
H20B H 0.5755 0.3565 0.0163 0.119 Uiso 1 1 calc R . .
H20C H 0.4728 0.3614 0.0452 0.119 Uiso 1 1 calc R . .
C21 C 0.7806(5) 0.41013(13) 0.0588(3) 0.0532(17) Uani 1 1 d . . .
H21A H 0.8150 0.3960 0.0355 0.064 Uiso 1 1 calc R A 1
H21B H 0.7193 0.4123 0.0344 0.064 Uiso 1 1 calc R A 1
C22 C 0.8370(10) 0.4358(2) 0.0520(6) 0.064(3) Uani 0.750(11) 1 d PDU B 1
H22 H 0.8167 0.4480 0.0890 0.077 Uiso 0.750(11) 1 calc PR B 1
C23 C 0.8096(10) 0.4484(2) -0.0161(5) 0.086(4) Uani 0.750(11) 1 d PDU B 1
H23A H 0.8380 0.4659 -0.0187 0.129 Uiso 0.750(11) 1 calc PR B 1
H23B H 0.7410 0.4500 -0.0199 0.129 Uiso 0.750(11) 1 calc PR B 1
H23C H 0.8322 0.4375 -0.0534 0.129 Uiso 0.750(11) 1 calc PR B 1
C24 C 0.9402(8) 0.4315(2) 0.0619(7) 0.094(4) Uani 0.750(11) 1 d PDU B 1
H24A H 0.9607 0.4177 0.0308 0.142 Uiso 0.750(11) 1 calc PR B 1
H24B H 0.9539 0.4262 0.1092 0.142 Uiso 0.750(11) 1 calc PR B 1
H24C H 0.9738 0.4478 0.0522 0.142 Uiso 0.750(11) 1 calc PR B 1
C122 C 0.859(4) 0.4266(6) 0.042(2) 0.070(5) Uani 0.250(11) 1 d PDU B 2
H122 H 0.9091 0.4224 0.0775 0.084 Uiso 0.250(11) 1 calc PR B 2
C123 C 0.830(3) 0.4543(6) 0.0574(16) 0.074(6) Uani 0.250(11) 1 d PDU B 2
H12D H 0.7698 0.4581 0.0340 0.111 Uiso 0.250(11) 1 calc PR B 2
H12E H 0.8780 0.4664 0.0413 0.111 Uiso 0.250(11) 1 calc PR B 2
H12F H 0.8233 0.4565 0.1068 0.111 Uiso 0.250(11) 1 calc PR B 2
C124 C 0.907(2) 0.4250(7) -0.0248(14) 0.079(8) Uani 0.250(11) 1 d PDU B 2
H12G H 0.9288 0.4071 -0.0321 0.118 Uiso 0.250(11) 1 calc PR B 2
H12H H 0.9603 0.4371 -0.0246 0.118 Uiso 0.250(11) 1 calc PR B 2
H12I H 0.8619 0.4299 -0.0616 0.118 Uiso 0.250(11) 1 calc PR B 2
C25 C 0.8656(4) 0.38360(13) 0.1781(3) 0.0513(16) Uani 1 1 d . . .
H25A H 0.9104 0.3977 0.1915 0.062 Uiso 1 1 calc R B .
H25B H 0.8496 0.3742 0.2205 0.062 Uiso 1 1 calc R . .
C26 C 0.9189(6) 0.36413(14) 0.1333(4) 0.065(2) Uani 1 1 d . B .
H26 H 0.9126 0.3701 0.0847 0.077 Uiso 1 1 calc R . .
C27 C 0.8836(7) 0.33640(18) 0.1371(7) 0.112(4) Uani 1 1 d . . .
H27A H 0.9232 0.3250 0.1096 0.168 Uiso 1 1 calc R B .
H27B H 0.8185 0.3356 0.1194 0.168 Uiso 1 1 calc R . .
H27C H 0.8861 0.3305 0.1847 0.168 Uiso 1 1 calc R . .
C28 C 1.0220(6) 0.3647(2) 0.1540(6) 0.111(4) Uani 1 1 d . . .
H28A H 1.0291 0.3611 0.2030 0.166 Uiso 1 1 calc R B .
H28B H 1.0480 0.3821 0.1443 0.166 Uiso 1 1 calc R . .
H28C H 1.0559 0.3514 0.1282 0.166 Uiso 1 1 calc R . .
Rh2 Rh 0.25517(3) 0.343357(8) 0.64376(2) 0.02847(12) Uani 1 1 d . . .
P3 P 0.23292(10) 0.32928(3) 0.53554(7) 0.0319(3) Uani 1 1 d . . .
P4 P 0.38057(10) 0.31748(3) 0.66490(7) 0.0303(3) Uani 1 1 d . D .
B3 B 0.1802(5) 0.37001(13) 0.7068(3) 0.0356(15) Uani 1 1 d D . .
H3A H 0.160(4) 0.3682(11) 0.6467(16) 0.043 Uiso 1 1 d D . .
H3B H 0.247(3) 0.3569(10) 0.726(3) 0.043 Uiso 1 1 d D . .
B4 B 0.0920(6) 0.39739(16) 0.7610(5) 0.057(2) Uani 1 1 d D . .
H4A H 0.037(4) 0.4053(12) 0.727(3) 0.069 Uiso 1 1 d D . .
H4B H 0.093(4) 0.4041(12) 0.8137(19) 0.069 Uiso 1 1 d D . .
N3 N 0.0891(3) 0.36638(9) 0.7498(2) 0.0384(11) Uani 1 1 d . . .
N4 N 0.1929(3) 0.39933(9) 0.7265(2) 0.0378(11) Uani 1 1 d . . .
C29 C 0.0058(5) 0.35674(15) 0.7104(4) 0.0594(18) Uani 1 1 d . . .
H29A H 0.0143 0.3382 0.6993 0.089 Uiso 1 1 calc R . .
H29B H -0.0018 0.3669 0.6681 0.089 Uiso 1 1 calc R . .
H29C H -0.0505 0.3588 0.7378 0.089 Uiso 1 1 calc R . .
C30 C 0.1016(5) 0.35065(15) 0.8135(3) 0.061(2) Uani 1 1 d . . .
H30A H 0.0463 0.3528 0.8417 0.092 Uiso 1 1 calc R . .
H30B H 0.1577 0.3567 0.8389 0.092 Uiso 1 1 calc R . .
H30C H 0.1089 0.3321 0.8017 0.092 Uiso 1 1 calc R . .
C31 C 0.1994(6) 0.41770(13) 0.6677(4) 0.064(2) Uani 1 1 d . . .
H31A H 0.1945 0.4358 0.6841 0.095 Uiso 1 1 calc R . .
H31B H 0.1480 0.4141 0.6347 0.095 Uiso 1 1 calc R . .
H31C H 0.2598 0.4153 0.6457 0.095 Uiso 1 1 calc R . .
C32 C 0.2730(5) 0.40448(12) 0.7744(3) 0.0531(17) Uani 1 1 d . . .
H32A H 0.3321 0.4030 0.7501 0.080 Uiso 1 1 calc R . .
H32B H 0.2725 0.3917 0.8117 0.080 Uiso 1 1 calc R . .
H32C H 0.2674 0.4222 0.7932 0.080 Uiso 1 1 calc R . .
C33 C 0.1621(5) 0.35175(12) 0.4812(3) 0.0438(15) Uani 1 1 d . . .
H33A H 0.1748 0.3472 0.4331 0.053 Uiso 1 1 calc R . .
H33B H 0.0951 0.3476 0.4885 0.053 Uiso 1 1 calc R . .
C34 C 0.1728(6) 0.38148(13) 0.4881(3) 0.060(2) Uani 1 1 d . . .
H34 H 0.1479 0.3866 0.5335 0.072 Uiso 1 1 calc R . .
C35 C 0.1103(7) 0.39486(17) 0.4329(3) 0.084(3) Uani 1 1 d . . .
H35A H 0.1098 0.4138 0.4407 0.126 Uiso 1 1 calc R . .
H35B H 0.0460 0.3880 0.4351 0.126 Uiso 1 1 calc R . .
H35C H 0.1353 0.3912 0.3877 0.126 Uiso 1 1 calc R . .
C36 C 0.2728(7) 0.39075(15) 0.4861(4) 0.078(2) Uani 1 1 d . . .
H36A H 0.3090 0.3831 0.5244 0.117 Uiso 1 1 calc R . .
H36B H 0.2745 0.4099 0.4896 0.117 Uiso 1 1 calc R . .
H36C H 0.3003 0.3853 0.4430 0.117 Uiso 1 1 calc R . .
C37 C 0.3340(4) 0.32302(12) 0.4817(3) 0.0381(14) Uani 1 1 d . . .
H37A H 0.3635 0.3402 0.4723 0.046 Uiso 1 1 calc R . .
H37B H 0.3802 0.3128 0.5094 0.046 Uiso 1 1 calc R . .
C38 C 0.3206(5) 0.30880(14) 0.4127(3) 0.0496(17) Uani 1 1 d . . .
H38 H 0.2565 0.3129 0.3935 0.060 Uiso 1 1 calc R . .
C39 C 0.3936(6) 0.31873(18) 0.3632(4) 0.082(3) Uani 1 1 d . . .
H39A H 0.3867 0.3377 0.3575 0.122 Uiso 1 1 calc R . .
H39B H 0.3841 0.3101 0.3189 0.122 Uiso 1 1 calc R . .
H39C H 0.4569 0.3148 0.3814 0.122 Uiso 1 1 calc R . .
C40 C 0.3298(6) 0.27915(15) 0.4208(4) 0.073(2) Uani 1 1 d . . .
H40A H 0.3221 0.2707 0.3760 0.109 Uiso 1 1 calc R . .
H40B H 0.2811 0.2728 0.4512 0.109 Uiso 1 1 calc R . .
H40C H 0.3920 0.2749 0.4405 0.109 Uiso 1 1 calc R . .
C41 C 0.1575(4) 0.30012(12) 0.5306(3) 0.0402(14) Uani 1 1 d . . .
H41A H 0.1366 0.2974 0.4825 0.048 Uiso 1 1 calc R . .
H41B H 0.1951 0.2846 0.5449 0.048 Uiso 1 1 calc R . .
C42 C 0.0700(4) 0.30188(12) 0.5755(3) 0.0408(14) Uani 1 1 d . . .
H42 H 0.0543 0.3209 0.5814 0.049 Uiso 1 1 calc R . .
C43 C 0.0899(5) 0.29037(14) 0.6457(3) 0.0557(17) Uani 1 1 d . . .
H43A H 0.0328 0.2911 0.6725 0.084 Uiso 1 1 calc R . .
H43B H 0.1400 0.3004 0.6688 0.084 Uiso 1 1 calc R . .
H43C H 0.1098 0.2721 0.6411 0.084 Uiso 1 1 calc R . .
C44 C -0.0144(5) 0.28856(17) 0.5409(4) 0.073(2) Uani 1 1 d . . .
H44A H -0.0004 0.2699 0.5340 0.110 Uiso 1 1 calc R . .
H44B H -0.0279 0.2969 0.4967 0.110 Uiso 1 1 calc R . .
H44C H -0.0693 0.2903 0.5699 0.110 Uiso 1 1 calc R . .
C45 C 0.4023(4) 0.31462(12) 0.7575(3) 0.0394(14) Uani 1 1 d . . .
H45A H 0.4566 0.3027 0.7653 0.047 Uiso 1 1 calc R . .
H45B H 0.4209 0.3321 0.7752 0.047 Uiso 1 1 calc R . .
C46 C 0.3207(5) 0.30456(12) 0.8000(3) 0.0439(15) Uani 1 1 d . . .
H46 H 0.2602 0.3089 0.7754 0.053 Uiso 1 1 calc R . .
C47 C 0.3225(6) 0.31835(16) 0.8691(3) 0.068(2) Uani 1 1 d . . .
H47A H 0.2725 0.3113 0.8972 0.102 Uiso 1 1 calc R . .
H47B H 0.3124 0.3372 0.8623 0.102 Uiso 1 1 calc R . .
H47C H 0.3836 0.3155 0.8922 0.102 Uiso 1 1 calc R . .
C48 C 0.3248(6) 0.27524(15) 0.8116(4) 0.075(2) Uani 1 1 d . . .
H48A H 0.3814 0.2709 0.8388 0.113 Uiso 1 1 calc R . .
H48B H 0.3265 0.2662 0.7674 0.113 Uiso 1 1 calc R . .
H48C H 0.2690 0.2696 0.8360 0.113 Uiso 1 1 calc R . .
C49 C 0.4905(4) 0.33140(12) 0.6341(3) 0.0408(14) Uani 1 1 d . . .
H49A H 0.5431 0.3249 0.6636 0.049 Uiso 1 1 calc R C 1
H49B H 0.5005 0.3247 0.5874 0.049 Uiso 1 1 calc R C 1
C50 C 0.4956(16) 0.3613(6) 0.6323(8) 0.058(3) Uani 0.62(2) 1 d PDU D 1
H50 H 0.4328 0.3681 0.6162 0.070 Uiso 0.62(2) 1 calc PR D 1
C51 C 0.5186(16) 0.3736(3) 0.7016(7) 0.081(4) Uani 0.62(2) 1 d PDU D 1
H51A H 0.4664 0.3706 0.7323 0.122 Uiso 0.62(2) 1 calc PR D 1
H51B H 0.5283 0.3925 0.6961 0.122 Uiso 0.62(2) 1 calc PR D 1
H51C H 0.5760 0.3656 0.7211 0.122 Uiso 0.62(2) 1 calc PR D 1
C52 C 0.5686(15) 0.3700(6) 0.5812(11) 0.100(8) Uani 0.62(2) 1 d PDU D 1
H52A H 0.6291 0.3617 0.5926 0.149 Uiso 0.62(2) 1 calc PR D 1
H52B H 0.5756 0.3891 0.5830 0.149 Uiso 0.62(2) 1 calc PR D 1
H52C H 0.5479 0.3648 0.5350 0.149 Uiso 0.62(2) 1 calc PR D 1
C150 C 0.504(2) 0.3623(10) 0.6484(15) 0.064(4) Uani 0.38(2) 1 d PDU D 2
H150 H 0.4426 0.3701 0.6621 0.077 Uiso 0.38(2) 1 calc PR D 2
C151 C 0.578(2) 0.3666(5) 0.7050(12) 0.072(6) Uani 0.38(2) 1 d PDU D 2
H15D H 0.6390 0.3604 0.6897 0.107 Uiso 0.38(2) 1 calc PR D 2
H15E H 0.5603 0.3568 0.7458 0.107 Uiso 0.38(2) 1 calc PR D 2
H15F H 0.5818 0.3853 0.7160 0.107 Uiso 0.38(2) 1 calc PR D 2
C152 C 0.535(3) 0.3749(7) 0.5822(15) 0.080(7) Uani 0.38(2) 1 d PDU D 2
H15G H 0.5422 0.3938 0.5887 0.120 Uiso 0.38(2) 1 calc PR D 2
H15H H 0.4883 0.3715 0.5458 0.120 Uiso 0.38(2) 1 calc PR D 2
H15I H 0.5958 0.3674 0.5695 0.120 Uiso 0.38(2) 1 calc PR D 2
C53 C 0.3727(4) 0.28354(10) 0.6351(3) 0.0341(13) Uani 1 1 d . . .
H53A H 0.3146 0.2761 0.6541 0.041 Uiso 1 1 calc R D .
H53B H 0.3624 0.2843 0.5849 0.041 Uiso 1 1 calc R . .
C54 C 0.4512(4) 0.26344(11) 0.6490(3) 0.0422(15) Uani 1 1 d . D .
H54 H 0.4718 0.2649 0.6980 0.051 Uiso 1 1 calc R . .
C55 C 0.5363(5) 0.26762(14) 0.6052(4) 0.0607(19) Uani 1 1 d . . .
H55A H 0.5798 0.2529 0.6113 0.091 Uiso 1 1 calc R D .
H55B H 0.5680 0.2839 0.6189 0.091 Uiso 1 1 calc R . .
H55C H 0.5160 0.2688 0.5571 0.091 Uiso 1 1 calc R . .
C56 C 0.4124(5) 0.23606(12) 0.6368(4) 0.0588(18) Uani 1 1 d . . .
H56A H 0.3886 0.2346 0.5896 0.088 Uiso 1 1 calc R D .
H56B H 0.3610 0.2328 0.6681 0.088 Uiso 1 1 calc R . .
H56C H 0.4624 0.2231 0.6450 0.088 Uiso 1 1 calc R . .
B5 B 0.2843(4) 0.29702(12) 0.1086(3) 0.0282(13) Uani 1 1 d . . .
C57 C 0.2741(3) 0.32897(10) 0.1139(2) 0.0254(11) Uani 1 1 d . . .
C58 C 0.2649(4) 0.34515(10) 0.0564(3) 0.0302(12) Uani 1 1 d . . .
H58 H 0.2642 0.3372 0.0125 0.036 Uiso 1 1 calc R . .
C59 C 0.2568(4) 0.37229(10) 0.0606(3) 0.0319(12) Uani 1 1 d . . .
C60 C 0.2555(4) 0.38445(11) 0.1239(3) 0.0361(13) Uani 1 1 d . . .
H60 H 0.2475 0.4029 0.1274 0.043 Uiso 1 1 calc R . .
C61 C 0.2662(4) 0.36913(11) 0.1818(3) 0.0331(13) Uani 1 1 d . . .
C62 C 0.2766(4) 0.34200(11) 0.1768(3) 0.0318(12) Uani 1 1 d . . .
H62 H 0.2857 0.3320 0.2174 0.038 Uiso 1 1 calc R . .
C63 C 0.2429(5) 0.38814(12) -0.0025(3) 0.0501(17) Uani 1 1 d . . .
F1 F 0.1549(4) 0.38956(14) -0.0226(3) 0.132(3) Uani 1 1 d . . .
F2 F 0.2853(4) 0.37874(8) -0.0556(2) 0.0951(17) Uani 1 1 d . . .
F3 F 0.2738(5) 0.41245(8) 0.0033(2) 0.107(2) Uani 1 1 d . . .
C64 C 0.2647(5) 0.38167(12) 0.2501(3) 0.0488(16) Uani 1 1 d . . .
F4 F 0.2234(4) 0.40455(9) 0.2513(2) 0.0968(17) Uani 1 1 d . . .
F5 F 0.3495(3) 0.38553(11) 0.2778(2) 0.0909(15) Uani 1 1 d . . .
F6 F 0.2227(4) 0.36679(9) 0.2964(2) 0.0957(17) Uani 1 1 d . . .
C65 C 0.3982(4) 0.29138(9) 0.1040(3) 0.0279(12) Uani 1 1 d . . .
C66 C 0.4446(4) 0.28999(10) 0.0423(3) 0.0320(13) Uani 1 1 d . . .
H66 H 0.4087 0.2910 0.0008 0.038 Uiso 1 1 calc R . .
C67 C 0.5412(4) 0.28720(12) 0.0393(3) 0.0407(14) Uani 1 1 d . E .
C68 C 0.5968(4) 0.28579(11) 0.0984(3) 0.0414(14) Uani 1 1 d . . .
H68 H 0.6631 0.2838 0.0964 0.050 Uiso 1 1 calc R . .
C69 C 0.5532(4) 0.28737(12) 0.1599(3) 0.0392(14) Uani 1 1 d . F .
C70 C 0.4561(4) 0.29005(12) 0.1626(3) 0.0381(14) Uani 1 1 d . . .
H70 H 0.4280 0.2910 0.2060 0.046 Uiso 1 1 calc R . .
C71 C 0.5885(5) 0.28585(17) -0.0284(4) 0.0585(19) Uani 1 1 d . . .
F7 F 0.5466(10) 0.2689(3) -0.0713(6) 0.102(4) Uani 0.595(11) 1 d PDU E 1
F8 F 0.5797(11) 0.3082(2) -0.0631(5) 0.101(4) Uani 0.595(11) 1 d PDU E 1
F9 F 0.6754(7) 0.2804(4) -0.0247(5) 0.104(4) Uani 0.595(11) 1 d PDU E 1
F107 F 0.6552(16) 0.3040(4) -0.0332(9) 0.108(5) Uani 0.405(11) 1 d PDU E 2
F108 F 0.6417(15) 0.2641(3) -0.0344(8) 0.090(5) Uani 0.405(11) 1 d PDU E 2
F109 F 0.5351(11) 0.2868(5) -0.0796(8) 0.093(5) Uani 0.405(11) 1 d PDU E 2
C72 C 0.6103(5) 0.28636(19) 0.2243(4) 0.065(2) Uani 1 1 d . . .
F10 F 0.6962(8) 0.2789(4) 0.2186(7) 0.103(5) Uani 0.583(11) 1 d PDU F 1
F11 F 0.6060(12) 0.3077(3) 0.2584(7) 0.114(5) Uani 0.583(11) 1 d PDU F 1
F12 F 0.5739(8) 0.2681(3) 0.2677(6) 0.105(4) Uani 0.583(11) 1 d PDU F 1
F110 F 0.5672(10) 0.2888(6) 0.2806(6) 0.093(5) Uani 0.417(11) 1 d PDU F 2
F111 F 0.6651(16) 0.2659(4) 0.2296(10) 0.096(6) Uani 0.417(11) 1 d PDU F 2
F112 F 0.6774(14) 0.3064(4) 0.2265(8) 0.111(5) Uani 0.417(11) 1 d PDU F 2
C73 C 0.2399(4) 0.28208(10) 0.1753(2) 0.0299(12) Uani 1 1 d . . .
C74 C 0.1657(4) 0.29161(11) 0.2120(3) 0.0336(13) Uani 1 1 d . . .
H74 H 0.1417 0.3085 0.2005 0.040 Uiso 1 1 calc R . .
C75 C 0.1242(4) 0.27802(12) 0.2647(3) 0.0385(14) Uani 1 1 d . G .
C76 C 0.1551(5) 0.25310(13) 0.2811(3) 0.0474(16) Uani 1 1 d . . .
H76 H 0.1276 0.2436 0.3171 0.057 Uiso 1 1 calc R . .
C77 C 0.2266(5) 0.24232(11) 0.2443(3) 0.0428(15) Uani 1 1 d . H .
C78 C 0.2692(4) 0.25657(11) 0.1926(3) 0.0385(14) Uani 1 1 d . . .
H78 H 0.3192 0.2488 0.1685 0.046 Uiso 1 1 calc R . .
C79 C 0.0492(5) 0.29033(15) 0.3048(3) 0.0522(17) Uani 1 1 d . . .
F13 F 0.0392(11) 0.2797(3) 0.3662(5) 0.093(4) Uani 0.495(11) 1 d PDU G 1
F14 F 0.0676(10) 0.3155(2) 0.3212(9) 0.091(4) Uani 0.495(11) 1 d PDU G 1
F15 F -0.0318(8) 0.2902(4) 0.2772(7) 0.090(4) Uani 0.495(11) 1 d PDU G 1
F113 F -0.0016(10) 0.3081(3) 0.2699(5) 0.083(4) Uani 0.505(11) 1 d PDU G 2
F114 F -0.0156(9) 0.2732(2) 0.3242(9) 0.098(4) Uani 0.505(11) 1 d PDU G 2
F115 F 0.0795(8) 0.3023(4) 0.3580(7) 0.093(4) Uani 0.505(11) 1 d PDU G 2
C80 C 0.2572(7) 0.21460(15) 0.2590(4) 0.066(2) Uani 1 1 d . . .
F16 F 0.2654(7) 0.20984(13) 0.3266(3) 0.089(3) Uani 0.746(9) 1 d PDU H 1
F17 F 0.1992(9) 0.19729(14) 0.2343(7) 0.125(4) Uani 0.746(9) 1 d PDU H 1
F18 F 0.3435(7) 0.20915(15) 0.2386(6) 0.105(3) Uani 0.746(9) 1 d PDU H 1
F116 F 0.267(3) 0.2014(4) 0.2005(12) 0.100(6) Uani 0.254(9) 1 d PDU H 2
F117 F 0.328(2) 0.2131(5) 0.2918(19) 0.109(6) Uani 0.254(9) 1 d PDU H 2
F118 F 0.186(2) 0.2014(4) 0.2870(15) 0.103(6) Uani 0.254(9) 1 d PDU H 2
C81 C 0.2242(4) 0.28459(10) 0.0439(2) 0.0271(12) Uani 1 1 d . . .
C82 C 0.1404(4) 0.29573(10) 0.0178(3) 0.0296(12) Uani 1 1 d . . .
H82 H 0.1206 0.3121 0.0355 0.036 Uiso 1 1 calc R . .
C83 C 0.0852(4) 0.28373(11) -0.0328(3) 0.0354(13) Uani 1 1 d . I .
C84 C 0.1099(4) 0.25941(11) -0.0584(3) 0.0396(14) Uani 1 1 d . . .
H84 H 0.0727 0.2511 -0.0932 0.048 Uiso 1 1 calc R . .
C85 C 0.1898(4) 0.24761(11) -0.0320(3) 0.0359(13) Uani 1 1 d . J .
C86 C 0.2466(4) 0.25997(10) 0.0174(3) 0.0320(12) Uani 1 1 d . . .
H86 H 0.3022 0.2514 0.0335 0.038 Uiso 1 1 calc R . .
C87 C -0.0027(5) 0.29646(14) -0.0601(4) 0.0499(17) Uani 1 1 d . . .
F19 F -0.0090(6) 0.2954(2) -0.1287(3) 0.079(3) Uani 0.802(18) 1 d PDU I 1
F20 F -0.0797(10) 0.2857(3) -0.0377(7) 0.088(4) Uani 0.802(18) 1 d PDU I 1
F21 F -0.0072(6) 0.32203(13) -0.0467(5) 0.073(3) Uani 0.802(18) 1 d PDU I 1
F119 F -0.038(2) 0.3135(7) -0.0118(18) 0.074(6) Uani 0.198(18) 1 d PDU I 2
F120 F -0.001(3) 0.3077(8) -0.114(2) 0.075(7) Uani 0.198(18) 1 d PDU I 2
F121 F -0.074(4) 0.2786(8) -0.061(3) 0.082(10) Uani 0.198(18) 1 d PDU I 2
C88 C 0.2153(4) 0.22092(12) -0.0553(3) 0.0534(18) Uani 1 1 d D . .
F22 F 0.1580(11) 0.2103(2) -0.1006(8) 0.115(5) Uani 0.578(13) 1 d PDU J 1
F23 F 0.3022(7) 0.22011(16) -0.0818(6) 0.090(3) Uani 0.578(13) 1 d PDU J 1
F24 F 0.2272(11) 0.2049(2) -0.0031(6) 0.079(4) Uani 0.578(13) 1 d PDU J 1
F122 F 0.2702(13) 0.2063(3) -0.0157(8) 0.081(5) Uani 0.422(13) 1 d PDU J 2
F123 F 0.1369(7) 0.2058(2) -0.0578(9) 0.081(4) Uani 0.422(13) 1 d PDU J 2
F124 F 0.2401(16) 0.2195(2) -0.1192(5) 0.091(5) Uani 0.422(13) 1 d PDU J 2
B6 B 0.7775(4) 0.45031(11) 0.7363(3) 0.0267(13) Uani 1 1 d . . .
C89 C 0.6984(4) 0.46851(10) 0.6949(2) 0.0289(12) Uani 1 1 d . . .
C90 C 0.6120(4) 0.45830(11) 0.6722(3) 0.0335(13) Uani 1 1 d . . .
H90 H 0.5963 0.4408 0.6837 0.040 Uiso 1 1 calc R . .
C91 C 0.5481(4) 0.47307(11) 0.6333(3) 0.0366(13) Uani 1 1 d . K .
C92 C 0.5692(4) 0.49834(12) 0.6138(3) 0.0406(14) Uani 1 1 d . . .
H92 H 0.5257 0.5084 0.5871 0.049 Uiso 1 1 calc R . .
C93 C 0.6557(4) 0.50874(11) 0.6343(3) 0.0368(13) Uani 1 1 d . . .
C94 C 0.7181(4) 0.49396(10) 0.6742(2) 0.0308(12) Uani 1 1 d . . .
H94 H 0.7767 0.5015 0.6878 0.037 Uiso 1 1 calc R . .
C95 C 0.4553(5) 0.46159(12) 0.6125(3) 0.0558(18) Uani 1 1 d D . .
F25 F 0.4318(5) 0.46756(19) 0.5476(3) 0.084(3) Uani 0.654(9) 1 d PDU K 1
F26 F 0.3850(5) 0.4719(3) 0.6452(5) 0.098(3) Uani 0.654(9) 1 d PDU K 1
F27 F 0.4541(7) 0.43594(13) 0.6125(7) 0.099(4) Uani 0.654(9) 1 d PDU K 1
F125 F 0.4178(9) 0.4482(4) 0.6647(6) 0.079(4) Uani 0.346(9) 1 d PDU K 2
F126 F 0.4568(12) 0.4427(4) 0.5672(10) 0.097(5) Uani 0.346(9) 1 d PDU K 2
F127 F 0.3848(10) 0.4780(3) 0.6031(13) 0.104(5) Uani 0.346(9) 1 d PDU K 2
C96 C 0.6821(5) 0.53593(12) 0.6120(3) 0.0472(16) Uani 1 1 d . . .
F28 F 0.6075(3) 0.55097(8) 0.5984(2) 0.0788(13) Uani 1 1 d . . .
F29 F 0.7315(3) 0.53545(8) 0.5554(2) 0.0791(13) Uani 1 1 d . . .
F30 F 0.7329(3) 0.54858(7) 0.65897(19) 0.0666(11) Uani 1 1 d . . .
C97 C 0.8364(4) 0.43668(10) 0.6744(2) 0.0285(12) Uani 1 1 d . . .
C98 C 0.8195(4) 0.41158(10) 0.6484(3) 0.0319(12) Uani 1 1 d . . .
H98 H 0.7743 0.4008 0.6696 0.038 Uiso 1 1 calc R . .
C99 C 0.8664(4) 0.40190(10) 0.5929(3) 0.0319(12) Uani 1 1 d . . .
C100 C 0.9306(4) 0.41712(11) 0.5593(3) 0.0372(14) Uani 1 1 d . . .
H100 H 0.9622 0.4105 0.5208 0.045 Uiso 1 1 calc R . .
C101 C 0.9481(4) 0.44223(11) 0.5830(3) 0.0344(13) Uani 1 1 d . . .
C102 C 0.9024(4) 0.45167(11) 0.6397(3) 0.0307(12) Uani 1 1 d . . .
H102 H 0.9164 0.4689 0.6554 0.037 Uiso 1 1 calc R . .
C103 C 0.8441(4) 0.37476(13) 0.5664(3) 0.0435(15) Uani 1 1 d . . .
F31 F 0.8165(3) 0.35842(7) 0.61417(18) 0.0574(10) Uani 1 1 d . . .
F32 F 0.7778(3) 0.37489(8) 0.51787(19) 0.0707(12) Uani 1 1 d . . .
F33 F 0.9203(3) 0.36336(8) 0.5396(2) 0.0809(13) Uani 1 1 d . . .
C104 C 1.0163(5) 0.45872(13) 0.5453(3) 0.0477(16) Uani 1 1 d . . .
F34 F 0.9997(3) 0.45899(8) 0.47819(18) 0.0724(12) Uani 1 1 d . . .
F35 F 1.1036(3) 0.45076(11) 0.5521(3) 0.1005(18) Uani 1 1 d . . .
F36 F 1.0130(3) 0.48396(8) 0.5631(2) 0.0832(14) Uani 1 1 d . . .
C105 C 0.8462(4) 0.46786(10) 0.7875(2) 0.0279(12) Uani 1 1 d . . .
C106 C 0.8104(4) 0.48851(11) 0.8254(3) 0.0324(12) Uani 1 1 d . . .
H106 H 0.7464 0.4934 0.8187 0.039 Uiso 1 1 calc R . .
C107 C 0.8664(4) 0.50212(11) 0.8729(3) 0.0362(13) Uani 1 1 d . . .
C108 C 0.9592(4) 0.49552(11) 0.8851(3) 0.0399(14) Uani 1 1 d . . .
H108 H 0.9970 0.5048 0.9177 0.048 Uiso 1 1 calc R . .
C109 C 0.9960(4) 0.47469(11) 0.8477(3) 0.0343(13) Uani 1 1 d . . .
C110 C 0.9402(4) 0.46134(10) 0.8006(3) 0.0303(12) Uani 1 1 d . . .
H110 H 0.9668 0.4472 0.7762 0.036 Uiso 1 1 calc R . .
C111 C 0.8243(5) 0.52409(15) 0.9122(4) 0.0585(19) Uani 1 1 d . . .
F37 F 0.7458(3) 0.51711(9) 0.9434(2) 0.0817(13) Uani 1 1 d . . .
F38 F 0.7989(3) 0.54411(8) 0.8714(2) 0.0830(14) Uani 1 1 d . . .
F39 F 0.8801(4) 0.53306(13) 0.9611(3) 0.131(3) Uani 1 1 d . . .
C112 C 1.0965(4) 0.46670(12) 0.8605(3) 0.0468(16) Uani 1 1 d . . .
F40 F 1.1479(3) 0.48567(8) 0.8908(2) 0.0729(12) Uani 1 1 d . . .
F41 F 1.1396(2) 0.46052(8) 0.8025(2) 0.0579(10) Uani 1 1 d . . .
F42 F 1.1041(3) 0.44553(8) 0.9012(2) 0.0663(11) Uani 1 1 d . . .
C113 C 0.7302(4) 0.42894(10) 0.7872(2) 0.0273(11) Uani 1 1 d . . .
C114 C 0.6444(4) 0.43313(11) 0.8185(3) 0.0333(13) Uani 1 1 d . . .
H114 H 0.6094 0.4484 0.8069 0.040 Uiso 1 1 calc R . .
C115 C 0.6082(4) 0.41587(12) 0.8659(3) 0.0368(13) Uani 1 1 d . L .
C116 C 0.6583(4) 0.39337(12) 0.8844(3) 0.0412(14) Uani 1 1 d . . .
H116 H 0.6333 0.3813 0.9159 0.049 Uiso 1 1 calc R . .
C117 C 0.7439(4) 0.38893(11) 0.8564(3) 0.0401(14) Uani 1 1 d . . .
C118 C 0.7789(4) 0.40638(11) 0.8089(3) 0.0341(13) Uani 1 1 d . . .
H118 H 0.8386 0.4029 0.7902 0.041 Uiso 1 1 calc R . .
C119 C 0.5172(5) 0.42124(13) 0.8969(3) 0.0611(19) Uani 1 1 d D . .
F43 F 0.4451(7) 0.4236(3) 0.8544(6) 0.093(4) Uani 0.592(11) 1 d PDU L 1
F44 F 0.5163(7) 0.44557(18) 0.9263(6) 0.093(3) Uani 0.592(11) 1 d PDU L 1
F45 F 0.4980(6) 0.4083(2) 0.9532(5) 0.080(3) Uani 0.592(11) 1 d PDU L 1
F143 F 0.5243(11) 0.4318(5) 0.9576(6) 0.117(5) Uani 0.408(11) 1 d PDU L 2
F144 F 0.4648(8) 0.3992(2) 0.8973(9) 0.097(4) Uani 0.408(11) 1 d PDU L 2
F145 F 0.4628(10) 0.4367(3) 0.8591(9) 0.077(5) Uani 0.408(11) 1 d PDU L 2
C120 C 0.8019(6) 0.36568(14) 0.8778(4) 0.063(2) Uani 1 1 d . . .
F46 F 0.7681(4) 0.35260(10) 0.9281(3) 0.119(2) Uani 1 1 d . . .
F47 F 0.8181(4) 0.34995(9) 0.8267(3) 0.1080(19) Uani 1 1 d . . .
F48 F 0.8890(4) 0.37233(11) 0.8990(3) 0.117(2) Uani 1 1 d . . .

loop_
_atom_site_aniso_label
_atom_site_aniso_U_11
_atom_site_aniso_U_22
_atom_site_aniso_U_33
_atom_site_aniso_U_23
_atom_site_aniso_U_13
_atom_site_aniso_U_12
Rh1 0.0348(3) 0.0349(3) 0.0284(2) 0.00036(18) -0.00022(18) 0.0055(2)
P1 0.0403(9) 0.0333(8) 0.0309(8) 0.0048(6) -0.0003(6) 0.0027(7)
P2 0.0329(9) 0.0387(9) 0.0365(8) -0.0006(6) 0.0010(6) 0.0054(7)
B1 0.032(4) 0.038(4) 0.036(4) -0.004(3) -0.001(3) 0.008(3)
B2 0.044(5) 0.042(4) 0.060(5) -0.002(3) -0.004(4) 0.008(3)
N1 0.036(3) 0.044(3) 0.041(3) 0.005(2) 0.001(2) 0.001(2)
N2 0.035(3) 0.037(3) 0.041(3) -0.002(2) 0.006(2) 0.004(2)
C1 0.064(5) 0.045(4) 0.081(5) -0.003(3) -0.018(4) -0.006(4)
C2 0.069(5) 0.063(5) 0.052(4) 0.021(3) 0.008(4) 0.005(4)
C3 0.056(5) 0.062(5) 0.062(4) -0.002(3) 0.026(4) 0.001(4)
C4 0.043(4) 0.057(4) 0.067(4) -0.016(3) -0.006(3) 0.008(3)
C5 0.049(4) 0.049(4) 0.038(3) -0.003(3) 0.000(3) 0.006(3)
C6 0.065(5) 0.054(4) 0.033(3) -0.007(3) -0.004(3) 0.016(3)
C7 0.104(7) 0.096(6) 0.031(4) 0.000(4) 0.012(4) 0.007(5)
C8 0.118(7) 0.076(6) 0.047(4) -0.018(4) -0.016(4) 0.007(5)
C9 0.071(5) 0.033(3) 0.039(3) 0.006(3) -0.005(3) -0.006(3)
C10 0.099(6) 0.062(5) 0.035(4) 0.007(3) -0.018(4) -0.032(4)
C11 0.078(6) 0.102(7) 0.079(6) 0.011(5) 0.007(5) -0.037(6)
C12 0.155(9) 0.059(5) 0.085(6) 0.013(4) -0.021(6) -0.045(6)
C13 0.045(4) 0.043(3) 0.035(3) 0.003(3) -0.002(3) 0.004(3)
C14 0.055(5) 0.068(5) 0.065(5) 0.009(4) 0.005(4) -0.022(4)
C15 0.093(7) 0.079(7) 0.116(7) 0.029(5) 0.004(6) -0.040(5)
C16 0.050(6) 0.145(10) 0.146(9) 0.059(8) 0.012(6) -0.014(6)
C17 0.055(4) 0.036(4) 0.067(4) 0.000(3) 0.010(3) 0.003(3)
C18 0.044(4) 0.035(4) 0.112(6) -0.011(4) 0.024(4) -0.011(3)
C19 0.073(6) 0.078(6) 0.077(6) 0.001(4) -0.004(4) -0.004(5)
C20 0.087(6) 0.074(6) 0.077(5) -0.004(4) -0.008(5) -0.023(5)
C21 0.060(5) 0.047(4) 0.052(4) -0.004(3) 0.009(3) -0.005(3)
C22 0.082(7) 0.044(7) 0.067(6) -0.009(5) 0.021(5) -0.026(6)
C23 0.143(10) 0.050(6) 0.065(6) 0.003(5) 0.023(6) -0.012(6)
C24 0.079(8) 0.076(7) 0.130(9) -0.009(7) 0.036(7) -0.025(6)
C122 0.084(10) 0.053(10) 0.075(9) -0.005(9) 0.021(8) -0.026(9)
C123 0.102(12) 0.052(11) 0.070(11) -0.006(11) 0.024(10) -0.022(12)
C124 0.097(18) 0.079(17) 0.061(15) -0.004(13) 0.029(14) -0.013(15)
C25 0.045(4) 0.052(4) 0.056(4) 0.000(3) -0.001(3) 0.013(3)
C26 0.078(6) 0.049(4) 0.067(5) -0.005(3) 0.005(4) 0.029(4)
C27 0.086(7) 0.061(6) 0.189(11) -0.029(6) -0.013(7) 0.027(5)
C28 0.060(6) 0.083(7) 0.190(11) -0.025(7) 0.024(6) 0.025(5)
Rh2 0.0312(3) 0.0265(2) 0.0277(2) -0.00039(17) 0.00195(17) 0.00344(19)
P3 0.0357(9) 0.0310(8) 0.0291(7) -0.0006(6) 0.0022(6) 0.0040(6)
P4 0.0305(8) 0.0294(8) 0.0311(7) -0.0008(6) 0.0012(6) 0.0029(6)
B3 0.035(4) 0.045(4) 0.027(3) 0.000(3) -0.004(3) 0.008(3)
B4 0.059(6) 0.045(5) 0.068(5) -0.015(4) 0.006(4) 0.012(4)
N3 0.038(3) 0.041(3) 0.036(3) -0.001(2) 0.004(2) 0.007(2)
N4 0.045(3) 0.032(3) 0.036(3) -0.004(2) -0.003(2) 0.007(2)
C29 0.048(4) 0.062(5) 0.068(5) -0.016(4) 0.008(3) 0.001(3)
C30 0.066(5) 0.068(5) 0.051(4) 0.015(3) 0.023(3) 0.017(4)
C31 0.094(6) 0.039(4) 0.057(4) 0.004(3) 0.001(4) 0.003(4)
C32 0.058(4) 0.038(4) 0.062(4) -0.016(3) -0.013(3) 0.010(3)
C33 0.052(4) 0.047(4) 0.033(3) 0.003(3) 0.006(3) 0.016(3)
C34 0.103(6) 0.038(4) 0.039(4) 0.010(3) 0.011(4) 0.024(4)
C35 0.136(8) 0.075(5) 0.042(4) 0.017(4) 0.025(4) 0.056(5)
C36 0.122(8) 0.043(4) 0.068(5) 0.011(4) 0.007(5) 0.001(5)
C37 0.040(4) 0.041(3) 0.034(3) 0.000(2) 0.003(3) 0.000(3)
C38 0.045(4) 0.069(5) 0.035(3) -0.012(3) -0.002(3) 0.020(3)
C39 0.104(7) 0.105(7) 0.038(4) 0.005(4) 0.027(4) 0.031(5)
C40 0.080(6) 0.070(5) 0.068(5) -0.040(4) 0.007(4) 0.002(4)
C41 0.039(4) 0.040(3) 0.042(3) -0.007(3) -0.003(3) 0.002(3)
C42 0.032(3) 0.035(3) 0.056(4) -0.010(3) -0.001(3) -0.002(3)
C43 0.056(5) 0.049(4) 0.062(4) 0.001(3) 0.012(3) -0.002(3)
C44 0.043(4) 0.090(6) 0.086(6) -0.024(4) -0.001(4) -0.013(4)
C45 0.043(4) 0.040(3) 0.035(3) -0.002(2) -0.003(3) 0.010(3)
C46 0.052(4) 0.050(4) 0.031(3) 0.010(3) 0.002(3) 0.009(3)
C47 0.090(6) 0.079(5) 0.035(4) 0.002(3) 0.011(4) 0.024(4)
C48 0.105(7) 0.056(5) 0.067(5) 0.014(4) 0.030(4) 0.003(4)
C49 0.036(4) 0.045(4) 0.041(3) -0.004(3) 0.001(3) -0.002(3)
C50 0.045(6) 0.044(6) 0.087(8) 0.000(8) 0.013(6) -0.014(5)
C51 0.078(10) 0.057(8) 0.108(9) -0.014(7) 0.001(9) -0.013(8)
C52 0.093(11) 0.095(11) 0.112(10) 0.014(8) 0.031(8) -0.014(8)
C150 0.050(8) 0.044(7) 0.098(10) -0.007(9) 0.012(8) -0.015(7)
C151 0.065(13) 0.051(11) 0.099(12) -0.022(9) -0.002(11) -0.024(10)
C152 0.076(13) 0.048(11) 0.116(14) 0.019(10) 0.010(12) -0.019(11)
C53 0.036(3) 0.030(3) 0.037(3) -0.001(2) 0.001(2) 0.005(2)
C54 0.049(4) 0.036(3) 0.041(3) -0.005(3) -0.004(3) 0.017(3)
C55 0.053(5) 0.056(4) 0.074(5) -0.008(4) 0.007(4) 0.022(4)
C56 0.067(5) 0.032(4) 0.077(5) -0.003(3) 0.001(4) 0.012(3)
B5 0.029(4) 0.032(3) 0.024(3) 0.001(2) 0.003(3) -0.001(3)
C57 0.020(3) 0.028(3) 0.028(3) -0.006(2) 0.002(2) -0.002(2)
C58 0.035(3) 0.029(3) 0.026(3) -0.007(2) 0.000(2) -0.002(2)
C59 0.036(3) 0.032(3) 0.028(3) -0.001(2) 0.002(2) -0.001(2)
C60 0.040(4) 0.026(3) 0.042(3) -0.007(2) 0.000(3) 0.002(3)
C61 0.033(3) 0.034(3) 0.032(3) -0.006(2) 0.001(2) 0.001(2)
C62 0.031(3) 0.035(3) 0.030(3) -0.001(2) 0.002(2) 0.002(2)
C63 0.072(5) 0.035(4) 0.043(4) 0.000(3) -0.004(3) -0.003(3)
F1 0.083(4) 0.191(7) 0.121(4) 0.104(5) -0.025(3) -0.002(4)
F2 0.189(5) 0.055(3) 0.042(2) 0.0141(19) 0.026(3) 0.017(3)
F3 0.222(6) 0.040(3) 0.058(3) 0.0110(19) -0.016(3) -0.028(3)
C64 0.068(5) 0.038(4) 0.040(4) -0.008(3) 0.007(3) 0.001(3)
F4 0.171(5) 0.058(3) 0.061(3) -0.028(2) -0.006(3) 0.048(3)
F5 0.091(4) 0.126(4) 0.055(3) -0.044(3) -0.013(2) -0.003(3)
F6 0.166(5) 0.068(3) 0.056(3) -0.026(2) 0.052(3) -0.029(3)
C65 0.032(3) 0.019(3) 0.032(3) -0.006(2) -0.002(2) -0.001(2)
C66 0.033(3) 0.032(3) 0.031(3) 0.004(2) -0.002(2) -0.001(2)
C67 0.040(4) 0.041(4) 0.041(3) 0.000(3) 0.006(3) 0.004(3)
C68 0.029(3) 0.041(4) 0.055(4) -0.004(3) 0.002(3) 0.003(3)
C69 0.033(3) 0.043(4) 0.041(3) -0.008(3) -0.007(3) 0.005(3)
C70 0.037(4) 0.049(4) 0.029(3) -0.007(2) 0.001(3) 0.008(3)
C71 0.031(4) 0.081(6) 0.064(5) 0.011(4) 0.009(4) 0.004(4)
F7 0.120(8) 0.126(9) 0.061(6) -0.048(7) 0.046(5) -0.036(8)
F8 0.124(9) 0.104(7) 0.077(6) 0.034(6) 0.049(6) 0.016(7)
F9 0.064(6) 0.173(13) 0.075(6) 0.013(9) 0.025(5) 0.039(8)
F107 0.115(11) 0.111(10) 0.101(9) -0.012(9) 0.063(8) -0.043(10)
F108 0.116(12) 0.083(9) 0.074(8) -0.004(7) 0.050(8) 0.047(8)
F109 0.066(8) 0.157(14) 0.058(7) 0.007(10) 0.021(6) 0.045(10)
C72 0.041(5) 0.098(7) 0.055(5) -0.024(5) -0.011(4) 0.013(4)
F10 0.044(6) 0.182(14) 0.081(6) -0.014(9) -0.016(5) 0.024(8)
F11 0.117(10) 0.122(8) 0.099(8) -0.056(7) -0.061(7) 0.020(8)
F12 0.096(7) 0.157(10) 0.061(6) 0.022(7) -0.040(5) -0.004(8)
F110 0.058(7) 0.178(14) 0.043(6) -0.017(9) -0.011(5) 0.013(10)
F111 0.092(12) 0.112(11) 0.081(9) -0.024(8) -0.062(9) 0.041(9)
F112 0.095(10) 0.141(10) 0.094(9) -0.010(8) -0.053(8) -0.053(9)
C73 0.033(3) 0.031(3) 0.025(3) -0.001(2) -0.005(2) -0.003(2)
C74 0.031(3) 0.043(3) 0.027(3) 0.000(2) -0.002(2) -0.006(3)
C75 0.033(3) 0.049(4) 0.034(3) -0.002(3) 0.000(3) -0.007(3)
C76 0.052(4) 0.057(4) 0.033(3) 0.010(3) -0.003(3) -0.016(3)
C77 0.057(4) 0.035(3) 0.036(3) 0.008(3) -0.004(3) -0.007(3)
C78 0.046(4) 0.038(3) 0.031(3) -0.001(2) -0.003(3) -0.002(3)
C79 0.046(4) 0.071(5) 0.039(4) 0.003(3) 0.002(3) -0.014(4)
F13 0.114(9) 0.126(9) 0.041(6) 0.023(6) 0.041(6) 0.031(8)
F14 0.084(8) 0.088(8) 0.105(10) -0.025(7) 0.056(7) -0.007(6)
F15 0.051(6) 0.156(12) 0.064(7) -0.041(8) -0.008(5) 0.011(7)
F113 0.079(8) 0.115(9) 0.057(6) 0.029(6) 0.031(5) 0.042(7)
F114 0.070(7) 0.108(8) 0.119(10) 0.010(7) 0.051(7) -0.021(6)
F115 0.065(6) 0.157(12) 0.057(7) -0.051(7) -0.009(6) 0.011(8)
C80 0.083(6) 0.048(5) 0.067(5) 0.020(4) -0.006(5) -0.007(4)
F16 0.143(7) 0.071(4) 0.053(4) 0.033(3) -0.002(4) 0.021(4)
F17 0.162(9) 0.042(4) 0.167(10) 0.007(6) -0.077(8) -0.013(5)
F18 0.125(7) 0.064(5) 0.130(8) 0.054(5) 0.058(6) 0.039(4)
F116 0.158(15) 0.033(9) 0.110(13) 0.017(9) 0.014(12) 0.030(11)
F117 0.131(14) 0.079(11) 0.116(14) 0.030(12) -0.026(13) 0.025(11)
F118 0.147(13) 0.049(10) 0.113(13) 0.029(11) 0.016(13) -0.017(10)
C81 0.025(3) 0.030(3) 0.026(3) 0.004(2) 0.002(2) -0.002(2)
C82 0.035(3) 0.022(3) 0.032(3) -0.001(2) 0.002(2) -0.003(2)
C83 0.035(3) 0.036(3) 0.035(3) 0.006(2) -0.003(2) -0.007(3)
C84 0.046(4) 0.041(4) 0.032(3) -0.001(2) -0.010(3) -0.012(3)
C85 0.046(4) 0.032(3) 0.030(3) -0.004(2) -0.004(3) -0.005(3)
C86 0.033(3) 0.032(3) 0.031(3) -0.002(2) -0.002(2) 0.003(2)
C87 0.035(4) 0.053(5) 0.061(5) 0.010(4) -0.011(3) -0.006(3)
F19 0.083(4) 0.100(7) 0.051(4) 0.003(4) -0.032(3) 0.022(5)
F20 0.037(4) 0.101(8) 0.128(8) 0.051(6) 0.004(5) 0.001(5)
F21 0.068(5) 0.050(4) 0.100(6) 0.002(3) -0.036(4) 0.014(3)
F119 0.049(11) 0.074(12) 0.099(13) 0.000(11) -0.019(10) 0.032(10)
F120 0.071(11) 0.079(14) 0.075(13) 0.030(11) -0.001(11) 0.010(12)
F121 0.034(14) 0.065(16) 0.15(2) 0.026(15) -0.029(17) 0.001(13)
C88 0.067(5) 0.038(4) 0.054(4) -0.014(3) -0.013(4) -0.001(4)
F22 0.150(10) 0.079(7) 0.111(9) -0.063(7) -0.093(8) 0.034(7)
F23 0.114(8) 0.056(5) 0.099(7) -0.023(5) 0.033(6) 0.026(5)
F24 0.125(10) 0.031(4) 0.082(6) 0.001(4) 0.014(6) 0.019(6)
F122 0.095(11) 0.062(8) 0.085(9) -0.034(7) -0.041(8) 0.044(8)
F123 0.100(8) 0.037(6) 0.106(10) -0.042(7) 0.001(8) -0.008(5)
F124 0.155(13) 0.062(7) 0.058(7) -0.032(5) 0.021(8) 0.012(8)
B6 0.027(3) 0.024(3) 0.029(3) 0.000(2) 0.000(3) 0.001(3)
C89 0.033(3) 0.032(3) 0.022(3) -0.003(2) 0.002(2) 0.003(2)
C90 0.041(4) 0.030(3) 0.029(3) -0.002(2) -0.003(2) 0.002(3)
C91 0.035(3) 0.040(3) 0.035(3) -0.005(2) -0.004(3) 0.004(3)
C92 0.048(4) 0.039(4) 0.035(3) 0.003(2) -0.005(3) 0.008(3)
C93 0.044(4) 0.035(3) 0.031(3) 0.002(2) 0.004(3) 0.004(3)
C94 0.036(3) 0.030(3) 0.026(3) -0.002(2) 0.001(2) 0.000(2)
C95 0.040(4) 0.059(5) 0.067(5) 0.005(4) -0.017(4) -0.001(4)
F25 0.069(5) 0.134(7) 0.048(4) 0.010(4) -0.036(3) -0.028(5)
F26 0.040(4) 0.171(9) 0.082(6) -0.043(7) 0.012(5) -0.011(5)
F27 0.075(6) 0.061(5) 0.158(10) 0.011(5) -0.060(7) -0.016(4)
F125 0.030(7) 0.119(11) 0.087(9) 0.011(8) -0.014(6) -0.043(7)
F126 0.077(9) 0.118(11) 0.094(11) -0.046(9) -0.012(9) -0.036(9)
F127 0.056(8) 0.128(10) 0.127(13) 0.015(11) -0.026(10) 0.007(8)
C96 0.061(4) 0.042(4) 0.039(4) 0.007(3) 0.002(3) 0.008(3)
F28 0.085(3) 0.042(2) 0.110(3) 0.025(2) -0.004(3) 0.016(2)
F29 0.126(4) 0.048(2) 0.066(3) 0.0048(19) 0.041(3) -0.010(2)
F30 0.106(3) 0.036(2) 0.057(2) 0.0026(17) -0.014(2) -0.015(2)
C97 0.029(3) 0.029(3) 0.027(3) -0.001(2) -0.004(2) 0.002(2)
C98 0.032(3) 0.033(3) 0.031(3) 0.000(2) -0.002(2) -0.005(2)
C99 0.034(3) 0.030(3) 0.031(3) -0.004(2) -0.002(2) 0.004(2)
C100 0.041(4) 0.040(3) 0.031(3) 0.001(2) 0.004(3) 0.007(3)
C101 0.037(3) 0.034(3) 0.032(3) 0.009(2) 0.004(2) -0.001(3)
C102 0.032(3) 0.031(3) 0.028(3) 0.000(2) -0.002(2) 0.001(2)
C103 0.045(4) 0.048(4) 0.038(3) -0.011(3) 0.004(3) -0.001(3)
F31 0.088(3) 0.0319(19) 0.052(2) -0.0072(16) 0.001(2) -0.0073(19)
F32 0.099(3) 0.057(2) 0.055(2) -0.0098(18) -0.031(2) -0.015(2)
F33 0.081(3) 0.050(2) 0.113(4) -0.037(2) 0.034(3) -0.006(2)
C104 0.053(4) 0.047(4) 0.044(4) 0.005(3) 0.011(3) -0.001(3)
F34 0.102(3) 0.074(3) 0.041(2) 0.0120(19) 0.014(2) -0.019(2)
F35 0.044(3) 0.121(4) 0.137(4) 0.083(3) 0.016(3) 0.000(3)
F36 0.121(4) 0.051(3) 0.080(3) -0.008(2) 0.046(3) -0.034(3)
C105 0.033(3) 0.026(3) 0.025(3) 0.001(2) 0.002(2) -0.003(2)
C106 0.028(3) 0.039(3) 0.030(3) -0.002(2) 0.000(2) 0.002(2)
C107 0.040(4) 0.033(3) 0.036(3) -0.011(2) 0.001(3) 0.000(3)
C108 0.048(4) 0.038(3) 0.034(3) -0.007(2) -0.005(3) -0.007(3)
C109 0.035(3) 0.032(3) 0.036(3) 0.003(2) -0.003(2) -0.002(3)
C110 0.036(3) 0.023(3) 0.031(3) 0.002(2) -0.002(2) 0.000(2)
C111 0.050(5) 0.062(5) 0.063(5) -0.032(4) -0.007(4) 0.007(4)
F37 0.086(3) 0.092(3) 0.069(3) -0.012(2) 0.031(2) 0.027(3)
F38 0.105(4) 0.040(2) 0.106(3) -0.014(2) 0.037(3) 0.017(2)
F39 0.087(4) 0.164(6) 0.140(5) -0.122(4) -0.042(3) 0.041(4)
C112 0.042(4) 0.042(4) 0.056(4) -0.012(3) -0.014(3) -0.006(3)
F40 0.044(2) 0.068(3) 0.106(3) -0.031(2) -0.024(2) -0.003(2)
F41 0.037(2) 0.064(3) 0.072(3) -0.012(2) -0.0017(18) 0.0058(18)
F42 0.073(3) 0.059(3) 0.066(3) 0.004(2) -0.021(2) 0.020(2)
C113 0.027(3) 0.025(3) 0.029(3) -0.002(2) -0.006(2) -0.004(2)
C114 0.031(3) 0.035(3) 0.034(3) 0.000(2) -0.007(2) 0.001(3)
C115 0.030(3) 0.047(4) 0.033(3) 0.004(3) 0.002(2) -0.003(3)
C116 0.043(4) 0.040(4) 0.041(3) 0.009(3) 0.008(3) -0.004(3)
C117 0.047(4) 0.037(3) 0.037(3) 0.011(3) 0.007(3) 0.003(3)
C118 0.032(3) 0.038(3) 0.033(3) 0.000(2) 0.005(2) 0.001(3)
C119 0.047(5) 0.069(5) 0.068(5) 0.018(4) 0.010(4) 0.008(4)
F43 0.039(5) 0.162(12) 0.077(6) -0.010(7) 0.005(4) -0.003(7)
F44 0.088(6) 0.097(7) 0.098(7) 0.002(5) 0.060(6) 0.007(5)
F45 0.066(5) 0.101(7) 0.077(6) 0.050(6) 0.045(5) 0.034(5)
F143 0.109(9) 0.192(14) 0.053(7) 0.007(10) 0.041(7) 0.028(11)
F144 0.045(7) 0.112(9) 0.136(11) 0.038(8) 0.048(7) -0.006(6)
F145 0.032(7) 0.100(11) 0.100(9) 0.035(8) 0.023(6) 0.018(7)
C120 0.078(6) 0.043(4) 0.070(5) 0.018(4) 0.033(4) 0.017(4)
F46 0.136(5) 0.091(4) 0.134(4) 0.082(3) 0.083(4) 0.065(3)
F47 0.165(5) 0.056(3) 0.105(4) 0.009(3) 0.035(4) 0.052(3)
F48 0.081(4) 0.101(4) 0.166(6) 0.053(4) -0.017(4) 0.033(3)

loop_
_atom_type_symbol
_atom_type_description
_atom_type_scat_dispersion_real
_atom_type_scat_dispersion_imag
_atom_type_scat_source
C C 0.0033 0.0016 'International Tables Vol C Tables 4.2.6.8 and 6.1.1.4'
H H 0.0000 0.0000 'International Tables Vol C Tables 4.2.6.8 and 6.1.1.4'
B B 0.0013 0.0007 'International Tables Vol C Tables 4.2.6.8 and 6.1.1.4'
N N 0.0061 0.0033 'International Tables Vol C Tables 4.2.6.8 and 6.1.1.4'
F F 0.0171 0.0103 'International Tables Vol C Tables 4.2.6.8 and 6.1.1.4'
P P 0.1023 0.0942 'International Tables Vol C Tables 4.2.6.8 and 6.1.1.4'
Rh Rh -1.1178 0.9187 'International Tables Vol C Tables 4.2.6.8 and 6.1.1.4'

loop_
_geom_angle_atom_site_label_1
_geom_angle_atom_site_label_2
_geom_angle_atom_site_label_3
_geom_angle
B1 Rh1 P1 130.92(17)
B1 Rh1 P2 130.77(17)
P1 Rh1 P2 98.31(6)
C9 P1 C13 100.2(3)
C9 P1 C5 104.8(3)
C13 P1 C5 104.5(3)
C9 P1 Rh1 120.5(2)
C13 P1 Rh1 117.87(19)
C5 P1 Rh1 107.20(19)
C25 P2 C21 106.8(3)
C25 P2 C17 102.2(3)
C21 P2 C17 99.2(3)
C25 P2 Rh1 122.6(2)
C21 P2 Rh1 109.2(2)
C17 P2 Rh1 114.0(2)
N2 B1 N1 94.6(4)
N2 B1 Rh1 131.7(4)
N1 B1 Rh1 133.6(4)
N1 B2 N2 91.0(5)
C2 N1 C1 108.8(5)
C2 N1 B1 115.1(5)
C1 N1 B1 114.8(5)
C2 N1 B2 114.9(5)
C1 N1 B2 115.7(5)
B1 N1 B2 86.4(4)
C3 N2 C4 108.8(5)
C3 N2 B1 116.1(5)
C4 N2 B1 113.7(5)
C3 N2 B2 116.0(5)
C4 N2 B2 114.5(5)
B1 N2 B2 86.5(4)
C6 C5 P1 119.4(4)
C7 C6 C8 110.4(6)
C7 C6 C5 112.6(6)
C8 C6 C5 110.4(5)
C10 C9 P1 117.5(5)
C11 C10 C9 114.7(6)
C11 C10 C12 110.5(8)
C9 C10 C12 109.9(6)
C14 C13 P1 118.8(4)
C15 C14 C13 113.9(6)
C15 C14 C16 109.8(8)
C13 C14 C16 109.4(6)
C18 C17 P2 117.1(4)
C19 C18 C17 111.8(7)
C19 C18 C20 112.4(6)
C17 C18 C20 111.7(6)
C122 C21 C22 22.8(12)
C122 C21 P2 122(2)
C22 C21 P2 115.8(6)
C24 C22 C23 113.8(10)
C24 C22 C21 112.0(10)
C23 C22 C21 108.2(10)
C21 C122 C124 122(4)
C21 C122 C123 107(3)
C124 C122 C123 111(2)
C26 C25 P2 120.8(5)
C27 C26 C28 109.2(7)
C27 C26 C25 114.1(7)
C28 C26 C25 108.8(6)
B3 Rh2 P4 132.18(17)
B3 Rh2 P3 133.32(17)
P4 Rh2 P3 94.42(5)
C37 P3 C41 107.2(3)
C37 P3 C33 101.6(3)
C41 P3 C33 99.4(3)
C37 P3 Rh2 120.26(19)
C41 P3 Rh2 112.02(19)
C33 P3 Rh2 113.96(19)
C53 P4 C49 107.9(3)
C53 P4 C45 104.3(3)
C49 P4 C45 103.5(3)
C53 P4 Rh2 117.06(18)
C49 P4 Rh2 113.1(2)
C45 P4 Rh2 109.87(19)
N4 B3 N3 94.2(4)
N4 B3 Rh2 134.3(4)
N3 B3 Rh2 131.6(4)
N3 B4 N4 91.3(5)
C29 N3 C30 109.4(5)
C29 N3 B3 114.8(5)
C30 N3 B3 115.5(5)
C29 N3 B4 114.6(5)
C30 N3 B4 114.6(5)
B3 N3 B4 86.5(5)
C32 N4 C31 108.4(5)
C32 N4 B3 114.2(4)
C31 N4 B3 115.1(5)
C32 N4 B4 115.2(5)
C31 N4 B4 116.0(5)
B3 N4 B4 86.9(5)
C34 C33 P3 120.8(5)
C36 C34 C33 113.7(6)
C36 C34 C35 111.8(6)
C33 C34 C35 108.8(6)
C38 C37 P3 120.4(4)
C40 C38 C39 109.7(6)
C40 C38 C37 111.5(5)
C39 C38 C37 109.4(6)
C42 C41 P3 113.7(4)
C43 C42 C44 110.9(6)
C43 C42 C41 111.1(5)
C44 C42 C41 111.0(5)
C46 C45 P4 116.9(4)
C48 C46 C47 108.9(5)
C48 C46 C45 112.7(5)
C47 C46 C45 109.4(6)
C50 C49 C150 11.9(13)
C50 C49 P4 115.8(9)
C150 C49 P4 114.7(15)
C51 C50 C52 109.4(13)
C51 C50 C49 113.5(16)
C52 C50 C49 109.7(19)
C151 C150 C152 110.2(18)
C151 C150 C49 110(3)
C152 C150 C49 107(3)
C54 C53 P4 122.5(4)
C55 C54 C56 109.5(5)
C55 C54 C53 113.2(5)
C56 C54 C53 109.1(5)
C81 B5 C57 112.9(4)
C81 B5 C65 112.6(4)
C57 B5 C65 105.4(4)
C81 B5 C73 103.3(4)
C57 B5 C73 111.8(4)
C65 B5 C73 111.0(4)
C58 C57 C62 115.3(5)
C58 C57 B5 122.8(4)
C62 C57 B5 121.8(4)
C59 C58 C57 123.1(5)
C60 C59 C58 120.0(5)
C60 C59 C63 119.7(5)
C58 C59 C63 120.1(5)
C61 C60 C59 118.4(5)
C60 C61 C62 120.9(5)
C60 C61 C64 119.5(5)
C62 C61 C64 119.7(5)
C61 C62 C57 122.2(5)
F1 C63 F2 103.8(6)
F1 C63 F3 106.8(6)
F2 C63 F3 104.7(6)
F1 C63 C59 112.8(6)
F2 C63 C59 114.1(5)
F3 C63 C59 113.8(5)
F4 C64 F5 105.4(6)
F4 C64 F6 106.6(6)
F5 C64 F6 103.0(6)
F4 C64 C61 114.7(5)
F5 C64 C61 113.5(5)
F6 C64 C61 112.7(5)
C66 C65 C70 115.3(5)
C66 C65 B5 123.0(4)
C70 C65 B5 121.5(5)
C67 C66 C65 122.4(5)
C66 C67 C68 121.0(5)
C66 C67 C71 120.7(5)
C68 C67 C71 118.3(6)
C69 C68 C67 117.9(5)
C68 C69 C70 120.9(5)
C68 C69 C72 119.6(6)
C70 C69 C72 119.6(6)
C69 C70 C65 122.5(5)
F109 C71 F9 129.0(10)
F109 C71 F8 60.5(11)
F9 C71 F8 107.2(10)
F109 C71 F107 109.7(13)
F9 C71 F107 57.2(10)
F8 C71 F107 55.0(10)
F109 C71 F7 42.6(9)
F9 C71 F7 108.3(10)
F8 C71 F7 101.4(10)
F107 C71 F7 135.4(10)
F109 C71 F108 107.0(13)
F9 C71 F108 43.7(8)
F8 C71 F108 134.7(10)
F107 C71 F108 99.3(12)
F7 C71 F108 69.9(10)
F109 C71 C67 115.6(9)
F9 C71 C67 114.7(8)
F8 C71 C67 111.9(7)
F107 C71 C67 111.6(9)
F7 C71 C67 112.4(7)
F108 C71 C67 112.4(9)
F11 C72 F110 55.7(10)
F11 C72 F10 110.9(10)
F110 C72 F10 125.4(11)
F11 C72 F111 132.4(11)
F110 C72 F111 107.9(14)
F10 C72 F111 37.2(9)
F11 C72 F12 103.3(10)
F110 C72 F12 48.4(10)
F10 C72 F12 103.1(11)
F111 C72 F12 69.0(12)
F11 C72 F112 53.5(9)
F110 C72 F112 104.1(12)
F10 C72 F112 64.5(10)
F111 C72 F112 100.1(12)
F12 C72 F112 138.2(9)
F11 C72 C69 112.4(8)
F110 C72 C69 117.7(8)
F10 C72 C69 115.9(9)
F111 C72 C69 114.2(10)
F12 C72 C69 110.0(7)
F112 C72 C69 111.1(9)
C74 C73 C78 115.2(5)
C74 C73 B5 124.2(5)
C78 C73 B5 120.1(5)
C73 C74 C75 123.9(5)
C76 C75 C74 119.6(6)
C76 C75 C79 119.8(6)
C74 C75 C79 120.6(6)
C77 C76 C75 118.8(6)
C76 C77 C78 120.8(6)
C76 C77 C80 119.3(6)
C78 C77 C80 119.9(6)
C77 C78 C73 121.7(6)
F15 C79 F115 129.7(9)
F15 C79 F13 105.6(10)
F115 C79 F13 59.7(9)
F15 C79 F114 59.3(9)
F115 C79 F114 107.5(10)
F13 C79 F114 52.0(8)
F15 C79 F113 46.1(8)
F115 C79 F113 105.1(11)
F13 C79 F113 132.0(8)
F114 C79 F113 102.9(9)
F15 C79 F14 106.0(11)
F115 C79 F14 44.7(8)
F13 C79 F14 101.3(9)
F114 C79 F14 133.5(9)
F113 C79 F14 64.7(9)
F15 C79 C75 115.8(7)
F115 C79 C75 113.8(7)
F13 C79 C75 113.8(7)
F114 C79 C75 112.8(8)
F113 C79 C75 113.8(6)
F14 C79 C75 113.1(7)
F117 C80 F17 133.2(14)
F117 C80 F18 50.8(18)
F17 C80 F18 109.3(10)
F117 C80 F116 109(2)
F17 C80 F116 54.6(13)
F18 C80 F116 61.1(14)
F117 C80 F118 112.7(18)
F17 C80 F118 48.1(11)
F18 C80 F118 136.8(12)
F116 C80 F118 101.4(17)
F117 C80 F16 53.5(18)
F17 C80 F16 106.3(8)
F18 C80 F16 101.5(8)
F116 C80 F16 137.7(11)
F118 C80 F16 63.6(13)
F117 C80 C77 113.7(13)
F17 C80 C77 113.1(7)
F18 C80 C77 113.8(7)
F116 C80 C77 110.3(10)
F118 C80 C77 109.3(12)
F16 C80 C77 112.0(7)
C86 C81 C82 115.3(5)
C86 C81 B5 121.0(4)
C82 C81 B5 123.1(5)
C83 C82 C81 122.6(5)
C84 C83 C82 120.5(5)
C84 C83 C87 118.4(5)
C82 C83 C87 121.0(5)
C85 C84 C83 118.1(5)
C84 C85 C86 121.4(5)
C84 C85 C88 119.5(5)
C86 C85 C88 119.1(5)
C85 C86 C81 122.0(5)
F120 C87 F20 122(2)
F120 C87 F21 73(2)
F20 C87 F21 107.3(8)
F120 C87 F19 31.0(19)
F20 C87 F19 106.4(8)
F21 C87 F19 103.6(6)
F120 C87 F121 109(3)
F20 C87 F121 26(2)
F21 C87 F121 128(2)
F19 C87 F121 86(2)
F120 C87 F119 108.5(19)
F20 C87 F119 73.4(16)
F21 C87 F119 39.8(16)
F19 C87 F119 133.7(14)
F121 C87 F119 99(2)
F120 C87 C83 119.2(19)
F20 C87 C83 113.4(8)
F21 C87 C83 113.4(5)
F19 C87 C83 111.9(7)
F121 C87 C83 109(3)
F119 C87 C83 109.9(11)
F22 C88 F124 60.5(8)
F22 C88 F122 121.0(11)
F124 C88 F122 111.2(11)
F22 C88 F24 109.5(10)
F124 C88 F24 132.4(10)
F122 C88 F24 29.5(10)
F22 C88 F23 106.6(9)
F124 C88 F23 50.3(8)
F122 C88 F23 71.1(10)
F24 C88 F23 100.3(8)
F22 C88 F123 40.7(7)
F124 C88 F123 100.2(9)
F122 C88 F123 100.1(11)
F24 C88 F123 76.3(9)
F23 C88 F123 136.7(8)
F22 C88 C85 115.9(7)
F124 C88 C85 114.7(7)
F122 C88 C85 118.9(9)
F24 C88 C85 111.1(8)
F23 C88 C85 112.3(6)
F123 C88 C85 109.0(7)
C113 B6 C97 113.2(4)
C113 B6 C105 103.8(4)
C97 B6 C105 111.8(4)
C113 B6 C89 112.8(4)
C97 B6 C89 103.3(4)
C105 B6 C89 112.3(4)
C94 C89 C90 116.0(5)
C94 C89 B6 121.8(5)
C90 C89 B6 121.9(5)
C91 C90 C89 121.9(5)
C92 C91 C90 120.9(5)
C92 C91 C95 119.3(5)
C90 C91 C95 119.8(5)
C91 C92 C93 118.3(5)
C94 C93 C92 120.2(5)
C94 C93 C96 120.2(5)
C92 C93 C96 119.6(5)
C93 C94 C89 122.7(5)
F27 C95 F126 42.8(9)
F27 C95 F26 113.1(9)
F126 C95 F26 130.7(10)
F27 C95 F127 128.8(11)
F126 C95 F127 113.4(13)
F26 C95 F127 39.2(9)
F27 C95 F25 103.0(7)
F126 C95 F25 62.1(11)
F26 C95 F25 101.4(7)
F127 C95 F25 63.4(10)
F27 C95 F125 59.3(9)
F126 C95 F125 99.0(12)
F26 C95 F125 60.8(9)
F127 C95 F125 96.5(12)
F25 C95 F125 137.6(8)
F27 C95 C91 113.8(6)
F126 C95 C91 116.3(9)
F26 C95 C91 112.9(6)
F127 C95 C91 117.1(10)
F25 C95 C91 111.5(5)
F125 C95 C91 110.9(6)
F30 C96 F29 107.4(6)
F30 C96 F28 106.0(5)
F29 C96 F28 106.3(5)
F30 C96 C93 112.6(5)
F29 C96 C93 111.5(5)
F28 C96 C93 112.7(6)
C98 C97 C102 115.7(5)
C98 C97 B6 124.8(5)
C102 C97 B6 119.2(4)
C99 C98 C97 122.2(5)
C100 C99 C98 120.9(5)
C100 C99 C103 119.2(5)
C98 C99 C103 119.8(5)
C99 C100 C101 118.5(5)
C100 C101 C102 120.4(5)
C100 C101 C104 118.0(5)
C102 C101 C104 121.6(5)
C101 C102 C97 122.2(5)
F31 C103 F32 107.0(5)
F31 C103 F33 105.2(5)
F32 C103 F33 106.7(5)
F31 C103 C99 113.5(5)
F32 C103 C99 112.5(5)
F33 C103 C99 111.4(5)
F35 C104 F34 104.3(5)
F35 C104 F36 108.2(6)
F34 C104 F36 104.0(5)
F35 C104 C101 113.7(5)
F34 C104 C101 113.2(5)
F36 C104 C101 112.7(5)
C106 C105 C110 116.4(5)
C106 C105 B6 121.0(5)
C110 C105 B6 122.3(4)
C105 C106 C107 121.5(5)
C108 C107 C106 121.4(5)
C108 C107 C111 119.3(5)
C106 C107 C111 119.2(5)
C107 C108 C109 117.8(5)
C110 C109 C108 120.5(5)
C110 C109 C112 120.4(5)
C108 C109 C112 119.1(5)
C109 C110 C105 122.5(5)
F39 C111 F37 104.8(6)
F39 C111 F38 108.5(7)
F37 C111 F38 105.1(6)
F39 C111 C107 113.3(6)
F37 C111 C107 112.8(6)
F38 C111 C107 111.7(6)
F40 C112 F41 106.7(5)
F40 C112 F42 106.5(5)
F41 C112 F42 106.4(5)
F40 C112 C109 112.6(5)
F41 C112 C109 112.1(5)
F42 C112 C109 112.2(5)
C114 C113 C118 115.0(5)
C114 C113 B6 123.0(5)
C118 C113 B6 121.6(5)
C115 C114 C113 122.7(5)
C114 C115 C116 119.9(5)
C114 C115 C119 120.3(5)
C116 C115 C119 119.8(5)
C117 C116 C115 119.2(5)
C116 C117 C118 120.1(5)
C116 C117 C120 120.6(5)
C118 C117 C120 119.3(6)
C117 C118 C113 123.0(5)
F143 C119 F43 125.5(12)
F143 C119 F145 107.1(13)
F43 C119 F145 31.9(8)
F143 C119 F45 57.1(10)
F43 C119 F45 113.5(9)
F145 C119 F45 129.5(10)
F143 C119 F144 111.5(11)
F43 C119 F144 69.9(9)
F145 C119 F144 100.7(10)
F45 C119 F144 56.8(7)
F143 C119 F44 41.0(9)
F43 C119 F44 99.7(9)
F145 C119 F44 71.4(10)
F45 C119 F44 95.5(7)
F144 C119 F44 137.9(9)
F143 C119 C115 113.9(9)
F43 C119 C115 116.1(8)
F145 C119 C115 113.0(9)
F45 C119 C115 117.1(6)
F144 C119 C115 109.8(7)
F44 C119 C115 111.2(6)
F46 C120 F47 110.1(7)
F46 C120 F48 104.7(7)
F47 C120 F48 102.2(7)
F46 C120 C117 114.1(6)
F47 C120 C117 112.3(6)
F48 C120 C117 112.6(6)

loop_
_geom_bond_atom_site_label_1
_geom_bond_atom_site_label_2
_geom_bond_distance
Rh1 B1 2.161(6)
Rh1 P1 2.2457(14)
Rh1 P2 2.2530(16)
P1 C9 1.833(6)
P1 C13 1.841(6)
P1 C5 1.847(6)
P2 C25 1.822(6)
P2 C21 1.830(7)
P2 C17 1.868(7)
B1 N2 1.547(8)
B1 N1 1.559(8)
B2 N1 1.596(9)
B2 N2 1.605(9)
N1 C2 1.482(8)
N1 C1 1.488(8)
N2 C3 1.478(8)
N2 C4 1.488(8)
C5 C6 1.549(8)
C6 C7 1.503(10)
C6 C8 1.514(10)
C9 C10 1.522(9)
C10 C11 1.509(12)
C10 C12 1.530(11)
C13 C14 1.512(9)
C14 C15 1.487(12)
C14 C16 1.532(11)
C17 C18 1.515(9)
C18 C19 1.451(11)
C18 C20 1.521(10)
C21 C122 1.44(4)
C21 C22 1.545(13)
C22 C24 1.491(18)
C22 C23 1.522(15)
C122 C124 1.50(3)
C122 C123 1.50(2)
C25 C26 1.539(9)
C26 C27 1.503(12)
C26 C28 1.512(11)
Rh2 B3 2.140(7)
Rh2 P4 2.2482(15)
Rh2 P3 2.2521(14)
P3 C37 1.833(6)
P3 C41 1.834(6)
P3 C33 1.845(6)
P4 C53 1.829(5)
P4 C49 1.834(6)
P4 C45 1.837(5)
B3 N4 1.553(8)
B3 N3 1.574(8)
B4 N3 1.597(9)
B4 N4 1.606(10)
N3 C29 1.481(8)
N3 C30 1.490(8)
N4 C32 1.480(7)
N4 C31 1.488(8)
C33 C34 1.530(9)
C34 C36 1.501(11)
C34 C35 1.541(9)
C37 C38 1.541(8)
C38 C40 1.525(10)
C38 C39 1.526(10)
C41 C42 1.546(8)
C42 C43 1.514(9)
C42 C44 1.523(8)
C45 C46 1.533(8)
C46 C48 1.513(9)
C46 C47 1.525(9)
C49 C50 1.53(3)
C49 C150 1.61(5)
C50 C51 1.522(9)
C50 C52 1.527(9)
C150 C151 1.525(9)
C150 C152 1.525(9)
C53 C54 1.535(7)
C54 C55 1.517(9)
C54 C56 1.518(9)
B5 C81 1.637(8)
B5 C57 1.639(8)
B5 C65 1.651(8)
B5 C73 1.652(8)
C57 C58 1.399(7)
C57 C62 1.400(7)
C58 C59 1.391(7)
C59 C60 1.387(7)
C59 C63 1.485(8)
C60 C61 1.381(8)
C61 C62 1.395(8)
C61 C64 1.484(8)
C63 F1 1.305(8)
C63 F2 1.307(8)
C63 F3 1.319(7)
C64 F4 1.307(7)
C64 F5 1.325(8)
C64 F6 1.336(8)
C65 C66 1.394(7)
C65 C70 1.396(7)
C66 C67 1.383(8)
C67 C68 1.387(8)
C67 C71 1.505(9)
C68 C69 1.371(8)
C69 C70 1.390(8)
C69 C72 1.483(9)
C71 F109 1.244(16)
C71 F9 1.267(11)
C71 F8 1.330(12)
C71 F107 1.330(15)
C71 F7 1.335(12)
C71 F108 1.348(15)
C72 F11 1.279(12)
C72 F110 1.281(15)
C72 F10 1.287(14)
C72 F111 1.303(18)
C72 F12 1.373(14)
C72 F112 1.398(16)
C73 C74 1.381(8)
C73 C78 1.405(8)
C74 C75 1.388(8)
C75 C76 1.380(9)
C75 C79 1.481(9)
C76 C77 1.375(9)
C77 C78 1.397(8)
C77 C80 1.504(10)
C79 F15 1.260(11)
C79 F115 1.273(12)
C79 F13 1.329(11)
C79 F114 1.333(11)
C79 F113 1.337(12)
C79 F14 1.349(13)
C80 F117 1.19(2)
C80 F17 1.293(11)
C80 F18 1.331(11)
C80 F116 1.34(2)
C80 F118 1.34(2)
C80 F16 1.350(10)
C81 C86 1.399(7)
C81 C82 1.404(7)
C82 C83 1.389(7)
C83 C84 1.387(8)
C83 C87 1.495(8)
C84 C85 1.374(8)
C85 C86 1.395(7)
C85 C88 1.483(8)
C87 F120 1.20(3)
C87 F20 1.310(12)
C87 F21 1.332(9)
C87 F19 1.346(10)
C87 F121 1.36(4)
C87 F119 1.39(3)
C88 F22 1.307(7)
C88 F124 1.311(7)
C88 F122 1.317(8)
C88 F24 1.317(7)
C88 F23 1.353(7)
C88 F123 1.356(8)
B6 C113 1.634(8)
B6 C97 1.646(8)
B6 C105 1.646(8)
B6 C89 1.653(8)
C89 C94 1.391(7)
C89 C90 1.396(7)
C90 C91 1.392(7)
C91 C92 1.379(8)
C91 C95 1.492(9)
C92 C93 1.389(8)
C93 C94 1.389(7)
C93 C96 1.504(8)
C95 F27 1.308(7)
C95 F126 1.310(8)
C95 F26 1.312(7)
C95 F127 1.315(8)
C95 F25 1.341(6)
C95 F125 1.350(8)
C96 F30 1.322(7)
C96 F29 1.329(7)
C96 F28 1.330(7)
C97 C98 1.396(7)
C97 C102 1.401(7)
C98 C99 1.381(7)
C99 C100 1.379(8)
C99 C103 1.509(8)
C100 C101 1.382(8)
C101 C102 1.387(8)
C101 C104 1.494(8)
C103 F31 1.320(7)
C103 F32 1.321(7)
C103 F33 1.348(7)
C104 F35 1.310(7)
C104 F34 1.329(7)
C104 F36 1.335(7)
C105 C106 1.393(7)
C105 C110 1.394(7)
C106 C107 1.394(7)
C107 C108 1.377(8)
C107 C111 1.493(8)
C108 C109 1.399(8)
C109 C110 1.381(7)
C109 C112 1.501(8)
C111 F39 1.310(7)
C111 F37 1.336(8)
C111 F38 1.340(9)
C112 F40 1.341(7)
C112 F41 1.342(7)
C112 F42 1.345(7)
C113 C114 1.396(7)
C113 C118 1.403(7)
C114 C115 1.388(8)
C115 C116 1.393(8)
C115 C119 1.469(9)
C116 C117 1.367(8)
C117 C118 1.390(8)
C117 C120 1.497(9)
C119 F143 1.305(8)
C119 F43 1.309(7)
C119 F145 1.318(8)
C119 F45 1.319(7)
C119 F144 1.351(8)
C119 F44 1.368(7)
C120 F46 1.293(8)
C120 F47 1.308(9)
C120 F48 1.339(9)
